data_4063147
_journal_name_full Organometallics
_journal_paper_doi 10.1021/om0499254
_journal_year 2004
_chemical_formula_moiety 'C12 H10 Cl2 F2 Ti1'
_chemical_formula_sum 'C12 H10 Cl2 F2 Ti'
_chemical_formula_weight 311
_space_group_IT_number 62
_space_group_name_Hall '-P 2ac 2n'
_space_group_name_H-M_alt 'P n m a'
_symmetry_cell_setting orthorhombic
_symmetry_Int_Tables_number 62
_symmetry_space_group_name_Hall '-P 2ac 2n'
_symmetry_space_group_name_H-M 'P n m a'
_cell_angle_alpha 90
_cell_angle_beta 90
_cell_angle_gamma 90
_cell_formula_units_Z 4
_cell_length_a 15.927(3)
_cell_length_b 10.5590(17)
_cell_length_c 7.1439(10)
_cell_measurement_temperature 293(2)
_cell_measurement_wavelength 0.71073
_cell_volume 1201.4(3)
_diffrn_ambient_temperature 293(2)
_exptl_crystal_density_diffrn 1.719
_cod_database_code 4063147

loop_
_symmetry_equiv_pos_as_xyz
'x, y, z'
'-x+1/2, -y, z+1/2'
'x+1/2, -y+1/2, -z+1/2'
'-x, y+1/2, -z'
'-x, -y, -z'
'x-1/2, y, -z-1/2'
'-x-1/2, y-1/2, z-1/2'
'x, -y-1/2, z'

loop_
_atom_site_label
_atom_site_type_symbol
_atom_site_fract_x
_atom_site_fract_y
_atom_site_fract_z
_atom_site_U_iso_or_equiv
_atom_site_adp_type
_atom_site_occupancy
_atom_site_symmetry_multiplicity
_atom_site_calc_flag
_atom_site_refinement_flags
_atom_site_disorder_assembly
_atom_site_disorder_group
Ti1 Ti -0.36537(6) 0.25 0.71073(13) 0.0279(3) Uani 1 2 d S . .
F1 F -0.1143(2) 0.25 0.4274(5) 0.0569(11) Uani 1 2 d S . .
F2 F -0.2368(2) 0.25 0.3062(5) 0.0490(9) Uani 1 2 d S . .
Cl1 Cl -0.15694(9) 0.25 0.8145(2) 0.0492(5) Uani 1 2 d S . .
Cl2 Cl -0.42278(11) 0.25 0.4141(2) 0.0799(8) Uani 1 2 d S . .
C1 C -0.2314(3) 0.25 0.6311(8) 0.0320(14) Uani 1 2 d S . .
C2 C -0.1960(4) 0.25 0.4670(8) 0.0387(14) Uani 1 2 d S . .
C3 C -0.3755(3) 0.0270(4) 0.6714(7) 0.0601(14) Uani 1 1 d . . .
H3 H -0.3695 -0.0084 0.5529 0.072 Uiso 1 1 calc R . .
C4 C -0.4499(3) 0.0682(5) 0.7521(9) 0.0681(16) Uani 1 1 d . . .
H4 H -0.5027 0.0644 0.697 0.082 Uiso 1 1 calc R . .
C5 C -0.4328(4) 0.1148(4) 0.9238(8) 0.0627(15) Uani 1 1 d . . .
H5 H -0.4716 0.1482 1.0076 0.075 Uiso 1 1 calc R . .
C6 C -0.3480(3) 0.1040(4) 0.9527(6) 0.0518(13) Uani 1 1 d . . .
H6 H -0.3193 0.1303 1.0592 0.062 Uiso 1 1 calc R . .
C7 C -0.3123(3) 0.0478(4) 0.7979(6) 0.0454(11) Uani 1 1 d . . .
H7 H -0.2559 0.0278 0.7822 0.055 Uiso 1 1 calc R . .

loop_
_atom_site_aniso_label
_atom_site_aniso_U_11
_atom_site_aniso_U_22
_atom_site_aniso_U_33
_atom_site_aniso_U_23
_atom_site_aniso_U_13
_atom_site_aniso_U_12
Ti1 0.0243(5) 0.0368(6) 0.0227(5) 0 -0.0007(4) 0
F1 0.0305(18) 0.075(3) 0.065(2) 0 0.0142(17) 0
F2 0.045(2) 0.066(2) 0.0364(18) 0 0.0035(17) 0
Cl1 0.0326(8) 0.0638(11) 0.0512(9) 0 -0.0140(7) 0
Cl2 0.0511(11) 0.160(2) 0.0286(8) 0 -0.0114(7) 0
C1 0.025(3) 0.033(3) 0.038(3) 0 -0.002(2) 0
C2 0.031(3) 0.040(4) 0.045(4) 0 -0.002(3) 0
C3 0.068(3) 0.043(3) 0.070(3) -0.033(3) -0.002(3) -0.005(3)
C4 0.037(3) 0.043(3) 0.124(5) -0.010(3) -0.006(3) -0.014(2)
C5 0.079(4) 0.022(3) 0.087(4) 0.005(3) 0.047(3) -0.002(3)
C6 0.093(4) 0.024(2) 0.039(2) 0.006(2) 0.001(2) -0.002(3)
C7 0.041(2) 0.028(2) 0.067(3) 0.001(2) 0.004(2) 0.004(2)

loop_
_geom_bond_atom_site_label_1
_geom_bond_atom_site_label_2
_geom_bond_distance
_geom_bond_site_symmetry_2
_geom_bond_publ_flag
Ti1 C1 2.208(5) . ?
Ti1 Cl2 2.3078(18) . ?
Ti1 C6 2.332(4) 8_565 ?
Ti1 C6 2.332(4) . ?
Ti1 C5 2.347(5) 8_565 ?
Ti1 C5 2.347(5) . ?
Ti1 C4 2.363(5) . ?
Ti1 C4 2.363(5) 8_565 ?
Ti1 C3 2.377(5) . ?
Ti1 C3 2.377(5) 8_565 ?
Ti1 C7 2.379(4) 8_565 ?
Ti1 C7 2.379(4) . ?
F1 C2 1.332(7) . ?
F2 C2 1.320(6) . ?
Cl1 C1 1.767(5) . ?
C1 C2 1.301(8) . ?
C3 C7 1.370(6) . ?
C3 C4 1.388(7) . ?
C4 C5 1.349(7) . ?
C5 C6 1.372(7) . ?
C6 C7 1.377(6) . ?
